data_4086206
loop_
_publ_author_name
'Song, Li-Cheng'
'Gu, Zhen-Chao'
'Zhang, Wei-Wei'
'Li, Qian-Li'
'Wang, Yong-Xiang'
'Wang, Hong-Fa'

_publ_section_title
;
 Synthesis, Structure, and Electrocatalysis of Butterfly [Fe2SP] Cluster
 Complexes Relevant to [FeFe]-Hydrogenases
;
_journal_issue 16
_journal_name_full Organometallics
_journal_page_first 4147
_journal_paper_doi 10.1021/acs.organomet.5b00560
_journal_volume 34
_journal_year 2015
_chemical_formula_sum 'C16 H12 Br Fe2 O8 P S'
_chemical_formula_weight 586.90
_chemical_name_systematic
; 
 ? 
;
_space_group_IT_number 14
_symmetry_cell_setting monoclinic
_symmetry_space_group_name_Hall '-P 2yn'
_symmetry_space_group_name_H-M 'P 1 21/n 1'
_atom_sites_solution_hydrogens geom
_atom_sites_solution_primary direct
_atom_sites_solution_secondary difmap
_audit_creation_method SHELXL-97
_cell_angle_alpha 90.00
_cell_angle_beta 109.28(3)
_cell_angle_gamma 90.00
_cell_formula_units_Z 4
_cell_length_a 9.0564(18)
_cell_length_b 20.059(4)
_cell_length_c 12.035(2)
_cell_measurement_reflns_used 6279
_cell_measurement_temperature 113(2)
_cell_measurement_theta_max 27.8864
_cell_measurement_theta_min 2.0306
_cell_volume 2063.7(8)
_computing_cell_refinement crystalclear
_computing_data_collection crystalclear
_computing_data_reduction crystalclear
_computing_molecular_graphics 'Bruker SHELXTL'
_computing_publication_material 'Bruker SHELXTL'
_computing_structure_refinement 'SHELXL-97 (Sheldrick, 1997)'
_computing_structure_solution 'SHELXS-97 (Sheldrick, 1990)'
_diffrn_ambient_temperature 113(2)
_diffrn_measured_fraction_theta_full 0.999
_diffrn_measured_fraction_theta_max 0.999
_diffrn_measurement_device_type 'rigaku saturn'
_diffrn_measurement_method '\w scans'
_diffrn_radiation_monochromator confocal
_diffrn_radiation_source 'rotating anode'
_diffrn_radiation_type MoK\a
_diffrn_radiation_wavelength 0.71073
_diffrn_reflns_av_R_equivalents 0.0412
_diffrn_reflns_av_sigmaI/netI 0.0412
_diffrn_reflns_limit_h_max 11
_diffrn_reflns_limit_h_min -11
_diffrn_reflns_limit_k_max 21
_diffrn_reflns_limit_k_min -26
_diffrn_reflns_limit_l_max 15
_diffrn_reflns_limit_l_min -15
_diffrn_reflns_number 20469
_diffrn_reflns_theta_full 27.90
_diffrn_reflns_theta_max 27.90
_diffrn_reflns_theta_min 2.03
_diffrn_standards_decay_% 0
_diffrn_standards_interval_count 0
_diffrn_standards_interval_time 0
_diffrn_standards_number 0
_exptl_absorpt_coefficient_mu 3.561
_exptl_absorpt_correction_T_max 0.6746
_exptl_absorpt_correction_T_min 0.5361
_exptl_absorpt_correction_type multi-scan
_exptl_absorpt_process_details crystalclear
_exptl_crystal_colour yellow
_exptl_crystal_density_diffrn 1.889
_exptl_crystal_density_method 'not measured'
_exptl_crystal_description block
_exptl_crystal_F_000 1160
_exptl_crystal_size_max 0.20
_exptl_crystal_size_mid 0.18
_exptl_crystal_size_min 0.12
_refine_diff_density_max 0.442
_refine_diff_density_min -0.556
_refine_diff_density_rms 0.099
_refine_ls_extinction_method none
_refine_ls_goodness_of_fit_ref 0.962
_refine_ls_hydrogen_treatment constr
_refine_ls_matrix_type full
_refine_ls_number_parameters 262
_refine_ls_number_reflns 4915
_refine_ls_number_restraints 0
_refine_ls_restrained_S_all 0.962
_refine_ls_R_factor_all 0.0407
_refine_ls_R_factor_gt 0.0292
_refine_ls_shift/su_max 0.002
_refine_ls_shift/su_mean 0.000
_refine_ls_structure_factor_coef Fsqd
_refine_ls_weighting_details 'calc w=1/[\s^2^(Fo^2^)+(0.0329P)^2^+0.0000P] where P=(Fo^2^+2Fc^2^)/3'
_refine_ls_weighting_scheme calc
_refine_ls_wR_factor_gt 0.0571
_refine_ls_wR_factor_ref 0.0609
_reflns_number_gt 3825
_reflns_number_total 4915
_reflns_threshold_expression >2sigma(I)
_cod_data_source_file om5b00560_si_002.cif
_cod_data_source_block 10
_cod_depositor_comments
;
The following automatic conversions were performed:

'_symmetry_cell_setting' value 'Monoclinic' changed to 'monoclinic'
according to
/usr/data/users/saulius/crontab/automatic-downloads/rss-feeds/ACS/lib/dictionaries/cif_core.dic
dictionary named 'cif_core.dic' version 2.4.2 from 2011-04-26.

'_exptl_absorpt_correction_type' value 'MULTI-SCAN' changed to
'multi-scan' according to
/usr/data/users/saulius/crontab/automatic-downloads/rss-feeds/ACS/lib/dictionaries/cif_core.dic
dictionary named 'cif_core.dic' version 2.4.2 from 2011-04-26.

'_refine_ls_hydrogen_treatment' value 'CONSTR' changed to 'constr'
according to
/usr/data/users/saulius/crontab/automatic-downloads/rss-feeds/ACS/lib/dictionaries/cif_core.dic
dictionary named 'cif_core.dic' version 2.4.2 from 2011-04-26.

Automatic conversion script
Id: cif_fix_values 3271 2015-04-21 07:52:19Z andrius 

 Adding full bibliography for 4086199--4086206.cif.
;
_cod_original_cell_volume 2063.8(7)
_cod_original_sg_symbol_H-M P2(1)/n
_cod_database_code 4086206

loop_
_symmetry_equiv_pos_as_xyz
'x, y, z'
'-x+1/2, y+1/2, -z+1/2'
'-x, -y, -z'
'x-1/2, -y-1/2, z-1/2'

loop_
_atom_site_label
_atom_site_type_symbol
_atom_site_fract_x
_atom_site_fract_y
_atom_site_fract_z
_atom_site_U_iso_or_equiv
_atom_site_adp_type
_atom_site_occupancy
_atom_site_symmetry_multiplicity
_atom_site_calc_flag
_atom_site_refinement_flags
Fe1 Fe -0.23315(3) 0.938299(14) 0.68277(3) 0.01321(8) Uani 1 1 d .
Fe2 Fe 0.02371(3) 0.881637(14) 0.67924(2) 0.01294(8) Uani 1 1 d .
Br1 Br 0.61855(3) 1.154285(12) 0.88049(2) 0.02567(7) Uani 1 1 d .
S1 S -0.17456(6) 0.82807(3) 0.71696(5) 0.01488(11) Uani 1 1 d .
P1 P -0.00890(6) 0.94210(3) 0.81744(5) 0.01165(12) Uani 1 1 d .
O1 O -0.4829(2) 0.95328(9) 0.78594(15) 0.0313(4) Uani 1 1 d .
O2 O -0.1924(2) 1.07868(8) 0.63320(14) 0.0278(4) Uani 1 1 d .
O3 O -0.4230(2) 0.90615(9) 0.43578(14) 0.0309(4) Uani 1 1 d .
O4 O 0.16735(19) 0.99383(8) 0.59877(13) 0.0262(4) Uani 1 1 d .
O5 O -0.0689(2) 0.81810(8) 0.44303(14) 0.0318(4) Uani 1 1 d .
O6 O 0.3141(2) 0.81202(8) 0.80981(14) 0.0293(4) Uani 1 1 d .
O7 O 0.01869(16) 0.90842(7) 0.94584(11) 0.0143(3) Uani 1 1 d .
O8 O 0.08361(16) 1.00991(7) 0.86068(12) 0.0132(3) Uani 1 1 d .
C1 C -0.3840(3) 0.94783(11) 0.74740(19) 0.0195(5) Uani 1 1 d .
C2 C -0.2111(2) 1.02359(12) 0.65110(19) 0.0191(5) Uani 1 1 d .
C3 C -0.3501(3) 0.91773(11) 0.5312(2) 0.0195(5) Uani 1 1 d .
C4 C 0.1124(3) 0.94931(11) 0.63062(18) 0.0181(5) Uani 1 1 d .
C5 C -0.0343(3) 0.84172(11) 0.5345(2) 0.0195(5) Uani 1 1 d .
C6 C 0.1985(3) 0.83771(10) 0.75848(18) 0.0175(5) Uani 1 1 d .
C7 C -0.1244(2) 0.80654(10) 0.86804(18) 0.0148(4) Uani 1 1 d .
C8 C -0.1758(3) 0.74458(11) 0.8940(2) 0.0195(5) Uani 1 1 d .
H8 H -0.2348 0.7165 0.8315 0.023 Uiso 1 1 calc R
C9 C -0.1420(3) 0.72345(11) 1.00927(19) 0.0204(5) Uani 1 1 d .
H9 H -0.1775 0.6812 1.0257 0.024 Uiso 1 1 calc R
C10 C -0.0555(2) 0.76462(11) 1.10120(19) 0.0188(5) Uani 1 1 d .
H10 H -0.0327 0.7505 1.1805 0.023 Uiso 1 1 calc R
C11 C -0.0032(2) 0.82557(11) 1.07725(18) 0.0162(5) Uani 1 1 d .
H11 H 0.0564 0.8533 1.1400 0.019 Uiso 1 1 calc R
C12 C -0.0375(2) 0.84656(10) 0.96180(18) 0.0140(4) Uani 1 1 d .
C13 C 0.2509(2) 1.00539(10) 0.92871(18) 0.0164(5) Uani 1 1 d .
H13A H 0.3021 0.9730 0.8912 0.020 Uiso 1 1 calc R
H13B H 0.2646 0.9897 1.0095 0.020 Uiso 1 1 calc R
C14 C 0.3252(2) 1.07338(10) 0.93357(17) 0.0153(4) Uani 1 1 d .
H14A H 0.4384 1.0697 0.9781 0.018 Uiso 1 1 calc R
H14B H 0.2789 1.1042 0.9772 0.018 Uiso 1 1 calc R
C15 C 0.3049(2) 1.10297(11) 0.81309(18) 0.0177(5) Uani 1 1 d .
H15A H 0.3421 1.0703 0.7665 0.021 Uiso 1 1 calc R
H15B H 0.1922 1.1108 0.7715 0.021 Uiso 1 1 calc R
C16 C 0.3924(3) 1.16767(11) 0.8192(2) 0.0213(5) Uani 1 1 d .
H16A H 0.3614 1.1994 0.8705 0.026 Uiso 1 1 calc R
H16B H 0.3635 1.1874 0.7395 0.026 Uiso 1 1 calc R

loop_
_atom_site_aniso_label
_atom_site_aniso_U_11
_atom_site_aniso_U_22
_atom_site_aniso_U_33
_atom_site_aniso_U_23
_atom_site_aniso_U_13
_atom_site_aniso_U_12
Fe1 0.01040(15) 0.01442(16) 0.01455(16) 0.00030(12) 0.00376(12) 0.00026(11)
Fe2 0.01308(15) 0.01300(16) 0.01370(15) -0.00078(11) 0.00570(12) 0.00023(11)
Br1 0.01486(12) 0.02882(14) 0.03231(14) 0.00806(10) 0.00642(10) -0.00441(9)
S1 0.0152(3) 0.0133(3) 0.0163(3) -0.0010(2) 0.0055(2) -0.00206(19)
P1 0.0105(3) 0.0113(3) 0.0134(3) -0.0006(2) 0.0045(2) -0.00014(19)
O1 0.0210(9) 0.0474(12) 0.0299(10) 0.0045(8) 0.0144(8) 0.0057(8)
O2 0.0315(10) 0.0170(9) 0.0339(10) 0.0052(7) 0.0094(8) 0.0028(7)
O3 0.0265(10) 0.0442(11) 0.0183(9) -0.0010(8) 0.0023(7) -0.0084(8)
O4 0.0319(10) 0.0285(10) 0.0194(8) 0.0002(7) 0.0099(7) -0.0129(7)
O5 0.0425(11) 0.0303(10) 0.0210(9) -0.0076(7) 0.0085(8) -0.0031(8)
O6 0.0251(10) 0.0306(10) 0.0284(9) -0.0001(7) 0.0038(8) 0.0118(7)
O7 0.0164(8) 0.0131(8) 0.0138(7) 0.0000(6) 0.0053(6) -0.0031(6)
O8 0.0097(7) 0.0116(7) 0.0174(7) -0.0007(6) 0.0032(6) -0.0006(5)
C1 0.0166(11) 0.0219(12) 0.0168(11) 0.0014(9) 0.0012(9) 0.0005(9)
C2 0.0128(11) 0.0259(13) 0.0174(11) -0.0016(9) 0.0035(9) 0.0040(9)
C3 0.0168(11) 0.0209(12) 0.0229(12) 0.0022(9) 0.0093(10) -0.0011(9)
C4 0.0160(11) 0.0241(13) 0.0132(11) -0.0035(9) 0.0034(9) 0.0015(9)
C5 0.0205(12) 0.0182(12) 0.0209(12) 0.0014(9) 0.0083(10) 0.0003(9)
C6 0.0243(12) 0.0149(11) 0.0157(11) -0.0029(8) 0.0098(9) -0.0001(9)
C7 0.0111(10) 0.0161(11) 0.0183(11) 0.0021(8) 0.0062(9) 0.0011(8)
C8 0.0174(11) 0.0168(12) 0.0253(12) -0.0018(9) 0.0085(10) -0.0013(8)
C9 0.0190(11) 0.0173(12) 0.0278(12) 0.0059(9) 0.0116(10) -0.0015(9)
C10 0.0144(11) 0.0236(12) 0.0197(11) 0.0073(9) 0.0072(9) 0.0026(9)
C11 0.0125(10) 0.0195(12) 0.0170(11) 0.0022(9) 0.0054(9) 0.0012(8)
C12 0.0118(10) 0.0129(11) 0.0190(11) 0.0016(8) 0.0077(8) 0.0000(8)
C13 0.0112(10) 0.0181(11) 0.0176(11) 0.0018(9) 0.0017(8) 0.0008(8)
C14 0.0121(10) 0.0156(11) 0.0174(11) -0.0017(8) 0.0035(9) -0.0017(8)
C15 0.0141(11) 0.0195(12) 0.0188(11) 0.0024(9) 0.0044(9) -0.0014(8)
C16 0.0159(11) 0.0201(12) 0.0267(12) 0.0055(10) 0.0053(10) 0.0019(9)

loop_
_atom_type_symbol
_atom_type_description
_atom_type_scat_dispersion_real
_atom_type_scat_dispersion_imag
_atom_type_scat_source
C C 0.0033 0.0016 'International Tables Vol C Tables 4.2.6.8 and 6.1.1.4'
H H 0.0000 0.0000 'International Tables Vol C Tables 4.2.6.8 and 6.1.1.4'
O O 0.0106 0.0060 'International Tables Vol C Tables 4.2.6.8 and 6.1.1.4'
P P 0.1023 0.0942 'International Tables Vol C Tables 4.2.6.8 and 6.1.1.4'
S S 0.1246 0.1234 'International Tables Vol C Tables 4.2.6.8 and 6.1.1.4'
Fe Fe 0.3463 0.8444 'International Tables Vol C Tables 4.2.6.8 and 6.1.1.4'
Br Br -0.2901 2.4595 'International Tables Vol C Tables 4.2.6.8 and 6.1.1.4'

loop_
_geom_angle_atom_site_label_1
_geom_angle_atom_site_label_2
_geom_angle_atom_site_label_3
_geom_angle
C2 Fe1 C1 98.41(10)
C2 Fe1 C3 94.15(10)
C1 Fe1 C3 100.57(10)
C2 Fe1 P1 88.98(7)
C1 Fe1 P1 109.65(7)
C3 Fe1 P1 148.82(8)
C2 Fe1 S1 159.38(8)
C1 Fe1 S1 100.99(7)
C3 Fe1 S1 89.14(7)
P1 Fe1 S1 77.98(2)
C2 Fe1 Fe2 104.61(7)
C1 Fe1 Fe2 150.19(7)
C3 Fe1 Fe2 96.42(8)
P1 Fe1 Fe2 53.00(2)
S1 Fe1 Fe2 54.769(18)
C4 Fe2 C6 97.79(10)
C4 Fe2 C5 92.28(10)
C6 Fe2 C5 102.57(10)
C4 Fe2 P1 90.94(7)
C6 Fe2 P1 100.86(7)
C5 Fe2 P1 155.67(7)
C4 Fe2 S1 154.95(7)
C6 Fe2 S1 106.29(8)
C5 Fe2 S1 89.18(8)
P1 Fe2 S1 78.03(3)
C4 Fe2 Fe1 100.14(7)
C6 Fe2 Fe1 147.75(7)
C5 Fe2 Fe1 103.26(8)
P1 Fe2 Fe1 52.47(3)
S1 Fe2 Fe1 55.35(2)
C7 S1 Fe2 111.66(8)
C7 S1 Fe1 112.72(7)
Fe2 S1 Fe1 69.88(2)
O8 P1 O7 98.34(7)
O8 P1 Fe1 122.89(6)
O7 P1 Fe1 120.91(6)
O8 P1 Fe2 122.78(6)
O7 P1 Fe2 118.78(6)
Fe1 P1 Fe2 74.53(3)
C12 O7 P1 123.90(12)
C13 O8 P1 117.67(12)
O1 C1 Fe1 178.2(2)
O2 C2 Fe1 177.94(19)
O3 C3 Fe1 178.6(2)
O4 C4 Fe2 178.7(2)
O5 C5 Fe2 178.3(2)
O6 C6 Fe2 177.1(2)
C12 C7 C8 118.09(19)
C12 C7 S1 124.95(16)
C8 C7 S1 116.95(16)
C9 C8 C7 121.1(2)
C9 C8 H8 119.5
C7 C8 H8 119.5
C8 C9 C10 119.6(2)
C8 C9 H9 120.2
C10 C9 H9 120.2
C11 C10 C9 120.1(2)
C11 C10 H10 119.9
C9 C10 H10 119.9
C10 C11 C12 120.1(2)
C10 C11 H11 119.9
C12 C11 H11 119.9
O7 C12 C11 116.27(18)
O7 C12 C7 122.70(18)
C11 C12 C7 121.03(19)
O8 C13 C14 109.28(16)
O8 C13 H13A 109.8
C14 C13 H13A 109.8
O8 C13 H13B 109.8
C14 C13 H13B 109.8
H13A C13 H13B 108.3
C13 C14 C15 113.75(17)
C13 C14 H14A 108.8
C15 C14 H14A 108.8
C13 C14 H14B 108.8
C15 C14 H14B 108.8
H14A C14 H14B 107.7
C16 C15 C14 113.14(17)
C16 C15 H15A 109.0
C14 C15 H15A 109.0
C16 C15 H15B 109.0
C14 C15 H15B 109.0
H15A C15 H15B 107.8
C15 C16 Br1 111.61(15)
C15 C16 H16A 109.3
Br1 C16 H16A 109.3
C15 C16 H16B 109.3
Br1 C16 H16B 109.3
H16A C16 H16B 108.0

loop_
_geom_bond_atom_site_label_1
_geom_bond_atom_site_label_2
_geom_bond_distance
Fe1 C2 1.778(2)
Fe1 C1 1.792(3)
Fe1 C3 1.829(2)
Fe1 P1 2.1410(10)
Fe1 S1 2.2795(7)
Fe1 Fe2 2.6020(6)
Fe2 C4 1.772(2)
Fe2 C6 1.787(2)
Fe2 C5 1.830(2)
Fe2 P1 2.1562(7)
Fe2 S1 2.2635(7)
Br1 C16 1.953(2)
S1 C7 1.776(2)
P1 O8 1.5922(15)
P1 O7 1.6285(15)
O1 C1 1.142(3)
O2 C2 1.149(3)
O3 C3 1.144(3)
O4 C4 1.148(3)
O5 C5 1.143(3)
O6 C6 1.147(3)
O7 C12 1.378(2)
O8 C13 1.468(2)
C7 C12 1.397(3)
C7 C8 1.398(3)
C8 C9 1.385(3)
C8 H8 0.9500
C9 C10 1.396(3)
C9 H9 0.9500
C10 C11 1.376(3)
C10 H10 0.9500
C11 C12 1.385(3)
C11 H11 0.9500
C13 C14 1.513(3)
C13 H13A 0.9900
C13 H13B 0.9900
C14 C15 1.521(3)
C14 H14A 0.9900
C14 H14B 0.9900
C15 C16 1.510(3)
C15 H15A 0.9900
C15 H15B 0.9900
C16 H16A 0.9900
C16 H16B 0.9900

loop_
_geom_torsion_atom_site_label_1
_geom_torsion_atom_site_label_2
_geom_torsion_atom_site_label_3
_geom_torsion_atom_site_label_4
_geom_torsion
C2 Fe1 Fe2 C4 -5.99(10)
C1 Fe1 Fe2 C4 -145.39(15)
C3 Fe1 Fe2 C4 90.01(10)
P1 Fe1 Fe2 C4 -83.32(7)
S1 Fe1 Fe2 C4 174.39(7)
C2 Fe1 Fe2 C6 116.78(15)
C1 Fe1 Fe2 C6 -22.6(2)
C3 Fe1 Fe2 C6 -147.22(15)
P1 Fe1 Fe2 C6 39.45(13)
S1 Fe1 Fe2 C6 -62.84(13)
C2 Fe1 Fe2 C5 -100.79(10)
C1 Fe1 Fe2 C5 119.82(16)
C3 Fe1 Fe2 C5 -4.79(10)
P1 Fe1 Fe2 C5 -178.12(7)
S1 Fe1 Fe2 C5 79.59(7)
C2 Fe1 Fe2 P1 77.33(7)
C1 Fe1 Fe2 P1 -62.07(14)
C3 Fe1 Fe2 P1 173.33(7)
S1 Fe1 Fe2 P1 -102.30(3)
C2 Fe1 Fe2 S1 179.62(7)
C1 Fe1 Fe2 S1 40.23(14)
C3 Fe1 Fe2 S1 -84.37(7)
P1 Fe1 Fe2 S1 102.30(3)
C4 Fe2 S1 C7 -120.44(18)
C6 Fe2 S1 C7 43.06(10)
C5 Fe2 S1 C7 145.93(10)
P1 Fe2 S1 C7 -54.91(8)
Fe1 Fe2 S1 C7 -107.29(8)
C4 Fe2 S1 Fe1 -13.15(17)
C6 Fe2 S1 Fe1 150.35(7)
C5 Fe2 S1 Fe1 -106.78(7)
P1 Fe2 S1 Fe1 52.38(3)
C2 Fe1 S1 C7 104.8(2)
C1 Fe1 S1 C7 -55.08(10)
C3 Fe1 S1 C7 -155.68(11)
P1 Fe1 S1 C7 52.91(8)
Fe2 Fe1 S1 C7 105.83(8)
C2 Fe1 S1 Fe2 -1.0(2)
C1 Fe1 S1 Fe2 -160.91(7)
C3 Fe1 S1 Fe2 98.48(8)
P1 Fe1 S1 Fe2 -52.92(2)
C2 Fe1 P1 O8 10.11(10)
C1 Fe1 P1 O8 -88.46(10)
C3 Fe1 P1 O8 106.46(15)
S1 Fe1 P1 O8 174.02(7)
Fe2 Fe1 P1 O8 119.34(7)
C2 Fe1 P1 O7 136.16(10)
C1 Fe1 P1 O7 37.59(10)
C3 Fe1 P1 O7 -127.50(15)
S1 Fe1 P1 O7 -59.93(7)
Fe2 Fe1 P1 O7 -114.62(7)
C2 Fe1 P1 Fe2 -109.22(8)
C1 Fe1 P1 Fe2 152.20(8)
C3 Fe1 P1 Fe2 -12.88(14)
S1 Fe1 P1 Fe2 54.69(2)
C4 Fe2 P1 O8 -17.39(9)
C6 Fe2 P1 O8 80.73(10)
C5 Fe2 P1 O8 -115.02(18)
S1 Fe2 P1 O8 -174.72(7)
Fe1 Fe2 P1 O8 -119.47(7)
C4 Fe2 P1 O7 -140.78(9)
C6 Fe2 P1 O7 -42.67(10)
C5 Fe2 P1 O7 121.59(18)
S1 Fe2 P1 O7 61.88(7)
Fe1 Fe2 P1 O7 117.13(7)
C4 Fe2 P1 Fe1 102.09(7)
C6 Fe2 P1 Fe1 -159.80(8)
C5 Fe2 P1 Fe1 4.46(18)
S1 Fe2 P1 Fe1 -55.25(2)
O8 P1 O7 C12 -179.57(16)
Fe1 P1 O7 C12 43.76(18)
Fe2 P1 O7 C12 -44.76(17)
O7 P1 O8 C13 60.68(15)
Fe1 P1 O8 C13 -163.84(12)
Fe2 P1 O8 C13 -71.62(15)
C2 Fe1 C1 O1 104(7)
C3 Fe1 C1 O1 8(7)
P1 Fe1 C1 O1 -164(7)
S1 Fe1 C1 O1 -83(7)
Fe2 Fe1 C1 O1 -115(7)
C1 Fe1 C2 O2 111(6)
C3 Fe1 C2 O2 -147(6)
P1 Fe1 C2 O2 2(6)
S1 Fe1 C2 O2 -49(6)
Fe2 Fe1 C2 O2 -50(6)
C2 Fe1 C3 O3 2(9)
C1 Fe1 C3 O3 101(9)
P1 Fe1 C3 O3 -93(9)
S1 Fe1 C3 O3 -158(9)
Fe2 Fe1 C3 O3 -103(9)
C6 Fe2 C4 O4 -160(9)
C5 Fe2 C4 O4 97(9)
P1 Fe2 C4 O4 -59(9)
S1 Fe2 C4 O4 4(9)
Fe1 Fe2 C4 O4 -7(9)
C4 Fe2 C5 O5 0(7)
C6 Fe2 C5 O5 -99(7)
P1 Fe2 C5 O5 97(7)
S1 Fe2 C5 O5 155(7)
Fe1 Fe2 C5 O5 100(7)
C4 Fe2 C6 O6 24(4)
C5 Fe2 C6 O6 118(4)
P1 Fe2 C6 O6 -69(4)
S1 Fe2 C6 O6 -149(4)
Fe1 Fe2 C6 O6 -100(4)
Fe2 S1 C7 C12 38.6(2)
Fe1 S1 C7 C12 -37.8(2)
Fe2 S1 C7 C8 -141.02(15)
Fe1 S1 C7 C8 142.56(15)
C12 C7 C8 C9 0.2(3)
S1 C7 C8 C9 179.87(18)
C7 C8 C9 C10 0.1(3)
C8 C9 C10 C11 -0.5(3)
C9 C10 C11 C12 0.6(3)
P1 O7 C12 C11 -179.93(15)
P1 O7 C12 C7 0.0(3)
C10 C11 C12 O7 179.6(2)
C10 C11 C12 C7 -0.3(3)
C8 C7 C12 O7 179.98(19)
S1 C7 C12 O7 0.3(3)
C8 C7 C12 C11 -0.1(3)
S1 C7 C12 C11 -179.74(17)
P1 O8 C13 C14 165.27(14)
O8 C13 C14 C15 -57.3(2)
C13 C14 C15 C16 -174.57(18)
C14 C15 C16 Br1 66.5(2)
